data_7048103
loop_
_publ_author_name
'Srinivasan, Anandi'
'Wang, Xiaoping'
'Cl\'erac, Rodolphe'
'Rouzi\`eres, Mathieu'
'Falvello, Larry R.'
'McGrady, John E.'
'Hillard, Elizabeth A.'

_publ_section_title
;
 Temperature dependence of the spin state and geometry in tricobalt
 paddlewheel complexes with halide axial ligands.
;
_journal_issue 46
_journal_name_full 'Dalton transactions (Cambridge, England : 2003)'
_journal_page_first 16798
_journal_page_last 16806
_journal_paper_doi 10.1039/c8dt03833c
_journal_volume 47
_journal_year 2018
_chemical_formula_moiety 'C40 H32 Co3 I2 N12, C4 H10 O'
_chemical_formula_sum 'C44 H42 Co3 I2 N12 O'
_chemical_formula_weight 1185.48
_chemical_melting_point ?
_space_group_crystal_system monoclinic
_space_group_IT_number 15
_space_group_name_Hall '-C 2yc'
_space_group_name_H-M_alt 'C 1 2/c 1'
_symmetry_space_group_name_Hall '-C 2yc'
_symmetry_space_group_name_H-M 'C 1 2/c 1'
_atom_sites_solution_hydrogens geom
_atom_sites_solution_primary direct
_atom_sites_solution_secondary difmap
_audit_creation_method SHELXL-2016/6
_audit_update_record
;
2018-09-03 deposited with the CCDC.
2018-11-07 downloaded from the CCDC.
;
_cell_angle_alpha 90
_cell_angle_beta 91.606(10)
_cell_angle_gamma 90
_cell_formula_units_Z 8
_cell_length_a 37.533(9)
_cell_length_b 12.746(6)
_cell_length_c 19.056(2)
_cell_measurement_reflns_used 9728
_cell_measurement_temperature 298(2)
_cell_measurement_theta_max 25.16
_cell_measurement_theta_min 2.30
_cell_volume 9113(5)
_computing_cell_refinement 'SAINT (Bruker, 2003)'
_computing_data_collection 'APEX2 (Bruker, 2005)'
_computing_data_reduction 'SAINT (Bruker, 2003)'
_computing_molecular_graphics 'WinGX (Farrugia, 2012)'
_computing_publication_material 'SHELXL-2016/6 (Sheldrick, 2016)'
_computing_structure_refinement 'SHELXL-2016/6 (Sheldrick, 2016)'
_computing_structure_solution 'SHELXS2013 (Sheldrick, 2008)'
_diffrn_ambient_temperature 298(2)
_diffrn_measured_fraction_theta_full 0.999
_diffrn_measured_fraction_theta_max 0.990
_diffrn_measurement_device_type 'Bruker APEX-II CCD'
_diffrn_measurement_method '\f and \w scans'
_diffrn_radiation_type MoK\a
_diffrn_radiation_wavelength 0.71073
_diffrn_reflns_av_R_equivalents 0.0617
_diffrn_reflns_av_unetI/netI 0.0501
_diffrn_reflns_Laue_measured_fraction_full 0.999
_diffrn_reflns_Laue_measured_fraction_max 0.990
_diffrn_reflns_limit_h_max 45
_diffrn_reflns_limit_h_min -45
_diffrn_reflns_limit_k_max 13
_diffrn_reflns_limit_k_min -15
_diffrn_reflns_limit_l_max 23
_diffrn_reflns_limit_l_min -22
_diffrn_reflns_number 60534
_diffrn_reflns_point_group_measured_fraction_full 0.999
_diffrn_reflns_point_group_measured_fraction_max 0.990
_diffrn_reflns_theta_full 25.242
_diffrn_reflns_theta_max 25.463
_diffrn_reflns_theta_min 1.989
_diffrn_source 'sealed tube'
_exptl_absorpt_coefficient_mu 2.483
_exptl_absorpt_correction_T_max 0.5619
_exptl_absorpt_correction_T_min 0.4834
_exptl_absorpt_correction_type multi-scan
_exptl_absorpt_process_details '(SADABS; Bruker, 2003)'
_exptl_crystal_colour brown
_exptl_crystal_density_diffrn 1.728
_exptl_crystal_density_method 'not measured'
_exptl_crystal_description plate
_exptl_crystal_F_000 4680
_exptl_crystal_preparation 'Magnetic properties'
_exptl_crystal_recrystallization_method 'Re-crystallisation from solvent: acetonitrile, ether'
_exptl_crystal_size_max 0.11
_exptl_crystal_size_mid 0.09
_exptl_crystal_size_min 0.02
_refine_diff_density_max 1.249
_refine_diff_density_min -0.737
_refine_diff_density_rms 0.119
_refine_ls_extinction_method none
_refine_ls_goodness_of_fit_ref 1.127
_refine_ls_hydrogen_treatment constr
_refine_ls_matrix_type full
_refine_ls_number_parameters 561
_refine_ls_number_reflns 8370
_refine_ls_number_restraints 23
_refine_ls_restrained_S_all 1.127
_refine_ls_R_factor_all 0.0984
_refine_ls_R_factor_gt 0.0493
_refine_ls_shift/su_max 0.001
_refine_ls_shift/su_mean 0.000
_refine_ls_structure_factor_coef Fsqd
_refine_ls_weighting_details 'w=1/[\s^2^(Fo^2^)+112.7025P] where P=(Fo^2^+2Fc^2^)/3'
_refine_ls_weighting_scheme calc
_refine_ls_wR_factor_gt 0.0830
_refine_ls_wR_factor_ref 0.1036
_reflns_Friedel_coverage 0.000
_reflns_number_gt 5506
_reflns_number_total 8370
_reflns_threshold_expression 'I > 2\s(I)'
_cod_data_source_file c8dt03833c2.cif
_cod_data_source_block 4-Et2O-298K
_cod_depositor_comments
;
The following automatic conversions were performed:

'_chemical_melting_point' value 'not measured' was changed to '?' -
the value is undefined or not given.

Automatic conversion script
Id: cif_fix_values 4973 2017-02-22 13:04:09Z antanas 

 Adding full bibliography for 7048090--7048108.cif.
;
_cod_database_code 7048103
_shelx_shelxl_version_number 2016/6
_shelx_space_group_comment
;
The symmetry employed for this shelxl refinement is uniquely defined
by the following loop, which should always be used as a source of
symmetry information in preference to the above space-group names.
They are only intended as comments.
;
_shelx_estimated_absorpt_t_min 0.772
_shelx_estimated_absorpt_t_max 0.952

loop_
_space_group_symop_operation_xyz
'x, y, z'
'-x, y, -z+1/2'
'x+1/2, y+1/2, z'
'-x+1/2, y+1/2, -z+1/2'
'-x, -y, -z'
'x, -y, z-1/2'
'-x+1/2, -y+1/2, -z'
'x+1/2, -y+1/2, z-1/2'

loop_
_atom_site_label
_atom_site_type_symbol
_atom_site_fract_x
_atom_site_fract_y
_atom_site_fract_z
_atom_site_U_iso_or_equiv
_atom_site_adp_type
_atom_site_occupancy
_atom_site_site_symmetry_order
_atom_site_calc_flag
_atom_site_refinement_flags_posn
_atom_site_refinement_flags_adp
C1 C 0.0583(2) 0.7697(6) 0.1570(4) 0.050(2) Uani 1 1 d . .
H1 H 0.059383 0.833888 0.133927 0.061 Uiso 1 1 calc R U
C2 C 0.0380(2) 0.6918(7) 0.1265(4) 0.061(2) Uani 1 1 d . .
H2 H 0.025856 0.702668 0.083976 0.073 Uiso 1 1 calc R U
C3 C 0.03628(19) 0.5972(7) 0.1607(4) 0.054(2) Uani 1 1 d . .
H3 H 0.022940 0.542509 0.141242 0.065 Uiso 1 1 calc R U
C4 C 0.05428(19) 0.5838(6) 0.2238(4) 0.0485(19) Uani 1 1 d . .
H4 H 0.053001 0.519967 0.247254 0.058 Uiso 1 1 calc R U
C5 C 0.07452(17) 0.6659(6) 0.2527(3) 0.0362(16) Uani 1 1 d . .
C6 C 0.08991(17) 0.5910(5) 0.3661(3) 0.0348(16) Uani 1 1 d . .
C7 C 0.0554(2) 0.5650(7) 0.3884(4) 0.059(2) Uani 1 1 d . .
H7 H 0.035405 0.583071 0.361133 0.071 Uiso 1 1 calc R U
C8 C 0.0518(2) 0.5123(8) 0.4511(4) 0.070(3) Uani 1 1 d . .
H8 H 0.029294 0.496087 0.467147 0.084 Uiso 1 1 calc R U
C9 C 0.0819(2) 0.4841(7) 0.4895(4) 0.067(3) Uani 1 1 d . .
H9 H 0.079860 0.448264 0.531723 0.080 Uiso 1 1 calc R U
C10 C 0.1145(2) 0.5089(6) 0.4655(4) 0.0454(19) Uani 1 1 d . .
H10 H 0.134523 0.490400 0.492539 0.055 Uiso 1 1 calc R U
C11 C 0.1602(2) 0.9171(6) 0.1351(4) 0.0473(19) Uani 1 1 d . .
H11 H 0.151043 0.984736 0.137626 0.057 Uiso 1 1 calc R U
C12 C 0.1852(2) 0.8967(6) 0.0860(4) 0.063(2) Uani 1 1 d . .
H12 H 0.192868 0.949548 0.056314 0.076 Uiso 1 1 calc R U
C13 C 0.1987(2) 0.7969(6) 0.0811(4) 0.052(2) Uani 1 1 d . .
H13 H 0.215417 0.781107 0.047516 0.062 Uiso 1 1 calc R U
C14 C 0.1875(2) 0.7213(6) 0.1258(3) 0.0435(18) Uani 1 1 d . .
H14 H 0.196710 0.653753 0.122974 0.052 Uiso 1 1 calc R U
C15 C 0.16224(17) 0.7446(5) 0.1760(3) 0.0303(15) Uani 1 1 d . .
C16 C 0.15212(17) 0.5704(5) 0.2211(3) 0.0305(15) Uani 1 1 d . .
C17 C 0.1448(2) 0.5169(6) 0.1574(3) 0.0437(18) Uani 1 1 d . .
H17 H 0.144131 0.553405 0.115120 0.052 Uiso 1 1 calc R U
C18 C 0.1387(2) 0.4116(6) 0.1583(4) 0.059(2) Uani 1 1 d . .
H18 H 0.133879 0.375750 0.116574 0.071 Uiso 1 1 calc R U
C19 C 0.1397(2) 0.3582(6) 0.2214(4) 0.054(2) Uani 1 1 d . .
H19 H 0.134553 0.286824 0.222818 0.065 Uiso 1 1 calc R U
C20 C 0.14835(19) 0.4117(5) 0.2816(4) 0.0440(18) Uani 1 1 d . .
H20 H 0.149198 0.375065 0.323826 0.053 Uiso 1 1 calc R U
C21 C 0.1486(2) 1.0690(5) 0.3337(3) 0.0431(18) Uani 1 1 d . .
H21 H 0.127892 1.104241 0.319768 0.052 Uiso 1 1 calc R U
C22 C 0.1741(2) 1.1217(6) 0.3729(4) 0.051(2) Uani 1 1 d . .
H22 H 0.170571 1.191467 0.384995 0.062 Uiso 1 1 calc R U
C23 C 0.2052(2) 1.0709(6) 0.3943(4) 0.052(2) Uani 1 1 d . .
H23 H 0.222827 1.106018 0.420108 0.063 Uiso 1 1 calc R U
C24 C 0.2092(2) 0.9677(5) 0.3765(3) 0.0417(18) Uani 1 1 d . .
H24 H 0.229579 0.931593 0.391345 0.050 Uiso 1 1 calc R U
C25 C 0.18287(18) 0.9159(5) 0.3362(3) 0.0328(16) Uani 1 1 d . .
C26 C 0.21311(17) 0.7540(5) 0.3119(3) 0.0294(15) Uani 1 1 d . .
C27 C 0.24299(18) 0.7946(6) 0.2784(3) 0.0394(17) Uani 1 1 d . .
H27 H 0.244163 0.865890 0.268492 0.047 Uiso 1 1 calc R U
C28 C 0.27041(19) 0.7300(6) 0.2603(4) 0.0437(18) Uani 1 1 d . .
H28 H 0.290077 0.756407 0.237527 0.052 Uiso 1 1 calc R U
C29 C 0.26812(19) 0.6235(6) 0.2770(3) 0.0454(19) Uani 1 1 d . .
H29 H 0.286378 0.577752 0.265637 0.054 Uiso 1 1 calc R U
C30 C 0.23906(18) 0.5879(5) 0.3097(3) 0.0350(16) Uani 1 1 d . .
H30 H 0.237884 0.516765 0.320080 0.042 Uiso 1 1 calc R U
C31 C 0.0474(2) 0.9213(6) 0.3484(4) 0.052(2) Uani 1 1 d . .
H31 H 0.038474 0.949957 0.306607 0.063 Uiso 1 1 calc R U
C32 C 0.0258(2) 0.9214(7) 0.4047(5) 0.062(2) Uani 1 1 d . .
H32 H 0.003019 0.950279 0.401771 0.074 Uiso 1 1 calc R U
C33 C 0.0389(2) 0.8769(7) 0.4661(5) 0.067(2) Uani 1 1 d . .
H33 H 0.024927 0.875921 0.505545 0.080 Uiso 1 1 calc R U
C34 C 0.0722(2) 0.8344(6) 0.4695(4) 0.055(2) Uani 1 1 d . .
H34 H 0.080736 0.803631 0.510921 0.065 Uiso 1 1 calc R U
C35 C 0.09341(19) 0.8373(5) 0.4101(4) 0.0391(17) Uani 1 1 d . .
C36 C 0.14940(17) 0.7709(5) 0.4607(3) 0.0312(15) Uani 1 1 d . .
C37 C 0.15171(19) 0.8335(5) 0.5212(3) 0.0416(18) Uani 1 1 d . .
H37 H 0.134748 0.885278 0.528468 0.050 Uiso 1 1 calc R U
C38 C 0.1788(2) 0.8186(6) 0.5691(4) 0.051(2) Uani 1 1 d . .
H38 H 0.179722 0.857293 0.610499 0.061 Uiso 1 1 calc R U
C39 C 0.2049(2) 0.7450(6) 0.5558(4) 0.050(2) Uani 1 1 d . .
H39 H 0.224560 0.737337 0.586215 0.060 Uiso 1 1 calc R U
C40 C 0.20139(19) 0.6842(6) 0.4972(3) 0.0421(18) Uani 1 1 d . .
H40 H 0.218898 0.634555 0.488509 0.051 Uiso 1 1 calc R U
C41 C -0.0192(5) 0.3009(12) 0.3697(10) 0.187(7) Uani 1 1 d D .
H41A H -0.034011 0.241870 0.380085 0.281 Uiso 1 1 calc R U
H41B H -0.028848 0.337126 0.329334 0.281 Uiso 1 1 calc R U
H41C H -0.018339 0.347758 0.409218 0.281 Uiso 1 1 calc R U
C42 C 0.0168(5) 0.2645(15) 0.3554(9) 0.183(7) Uani 1 1 d D .
H42A H 0.029950 0.319403 0.332154 0.220 Uiso 1 1 calc R U
H42B H 0.015672 0.203871 0.324661 0.220 Uiso 1 1 calc R U
C43 C 0.0701(4) 0.2047(13) 0.4096(8) 0.166(6) Uani 1 1 d D .
H43A H 0.083959 0.263253 0.392556 0.200 Uiso 1 1 calc R U
H43B H 0.070328 0.149458 0.374557 0.200 Uiso 1 1 calc R U
C44 C 0.0860(4) 0.1657(14) 0.4769(7) 0.182(7) Uani 1 1 d D .
H44A H 0.093150 0.224250 0.505708 0.274 Uiso 1 1 calc R U
H44B H 0.106362 0.122973 0.467683 0.274 Uiso 1 1 calc R U
H44C H 0.068631 0.124795 0.500922 0.274 Uiso 1 1 calc R U
N1 N 0.07676(14) 0.7593(5) 0.2185(3) 0.0408(14) Uani 1 1 d . .
N2 N 0.14824(15) 0.8440(4) 0.1801(3) 0.0355(13) Uani 1 1 d . .
N3 N 0.15269(15) 0.9666(4) 0.3146(3) 0.0363(13) Uani 1 1 d . .
N4 N 0.08081(15) 0.8824(4) 0.3494(3) 0.0397(14) Uani 1 1 d . .
N5 N 0.09632(13) 0.6558(4) 0.3113(3) 0.0313(12) Uani 1 1 d . .
N6 N 0.15260(14) 0.6769(4) 0.2280(2) 0.0289(12) Uani 1 1 d . .
N7 N 0.18289(13) 0.8099(4) 0.3223(2) 0.0270(12) Uani 1 1 d . .
N8 N 0.12588(13) 0.7877(4) 0.4052(2) 0.0301(12) Uani 1 1 d . .
N9 N 0.11929(14) 0.5594(4) 0.4040(3) 0.0333(13) Uani 1 1 d . .
N10 N 0.15576(14) 0.5159(4) 0.2826(3) 0.0306(12) Uani 1 1 d . .
N11 N 0.21157(13) 0.6495(4) 0.3282(2) 0.0296(12) Uani 1 1 d . .
N12 N 0.17331(14) 0.6930(4) 0.4508(2) 0.0298(12) Uani 1 1 d . .
O1 O 0.0348(3) 0.2369(8) 0.4207(5) 0.140(3) Uani 1 1 d D .
Co1 Co 0.11105(3) 0.88584(7) 0.25673(5) 0.0387(2) Uani 1 1 d . .
Co2 Co 0.13931(2) 0.73400(6) 0.31628(4) 0.02587(19) Uani 1 1 d . .
Co3 Co 0.16743(2) 0.59401(7) 0.37068(4) 0.0274(2) Uani 1 1 d . .
I1 I 0.07970(2) 1.05341(4) 0.18882(3) 0.06437(18) Uani 1 1 d . .
I2 I 0.20277(2) 0.42061(4) 0.43891(3) 0.05095(15) Uani 1 1 d . .

loop_
_atom_site_aniso_label
_atom_site_aniso_U_11
_atom_site_aniso_U_22
_atom_site_aniso_U_33
_atom_site_aniso_U_23
_atom_site_aniso_U_13
_atom_site_aniso_U_12
C1 0.057(5) 0.055(5) 0.039(4) 0.003(4) -0.010(4) 0.011(4)
C2 0.057(5) 0.073(7) 0.050(5) -0.013(4) -0.027(4) 0.016(5)
C3 0.043(5) 0.061(6) 0.057(5) -0.016(4) -0.008(4) -0.006(4)
C4 0.046(5) 0.046(5) 0.053(5) -0.003(4) -0.011(4) -0.009(4)
C5 0.033(4) 0.039(4) 0.036(4) -0.005(3) -0.003(3) 0.001(3)
C6 0.038(4) 0.028(4) 0.039(4) -0.004(3) 0.004(3) -0.004(3)
C7 0.040(5) 0.076(6) 0.061(5) 0.006(5) 0.003(4) -0.009(4)
C8 0.053(6) 0.096(8) 0.060(6) 0.011(5) 0.021(5) -0.023(5)
C9 0.061(6) 0.082(7) 0.058(5) 0.016(5) 0.014(5) -0.010(5)
C10 0.058(5) 0.041(5) 0.038(4) 0.005(3) 0.005(4) 0.000(4)
C11 0.074(6) 0.028(4) 0.041(4) 0.008(3) 0.009(4) 0.003(4)
C12 0.110(7) 0.035(5) 0.047(5) 0.011(4) 0.024(5) 0.002(5)
C13 0.069(6) 0.052(5) 0.036(4) -0.006(4) 0.027(4) -0.009(4)
C14 0.071(5) 0.027(4) 0.033(4) 0.001(3) 0.012(4) 0.005(4)
C15 0.043(4) 0.027(4) 0.020(3) -0.002(3) -0.002(3) -0.002(3)
C16 0.040(4) 0.025(4) 0.027(3) -0.006(3) 0.004(3) -0.003(3)
C17 0.068(5) 0.035(4) 0.027(4) -0.005(3) -0.003(3) -0.001(4)
C18 0.093(7) 0.035(5) 0.048(5) -0.016(4) -0.015(4) -0.002(4)
C19 0.074(6) 0.023(4) 0.065(5) -0.009(4) -0.011(4) -0.006(4)
C20 0.065(5) 0.026(4) 0.040(4) -0.001(3) -0.009(4) -0.005(4)
C21 0.062(5) 0.033(4) 0.035(4) -0.008(3) 0.012(3) 0.011(4)
C22 0.079(6) 0.029(4) 0.047(5) -0.007(3) 0.018(4) -0.004(4)
C23 0.073(6) 0.045(5) 0.039(4) -0.009(4) 0.012(4) -0.017(4)
C24 0.056(5) 0.026(4) 0.043(4) -0.004(3) -0.002(3) -0.007(3)
C25 0.051(4) 0.028(4) 0.021(3) 0.003(3) 0.016(3) -0.007(3)
C26 0.037(4) 0.033(4) 0.017(3) -0.002(3) 0.001(3) -0.002(3)
C27 0.046(4) 0.035(4) 0.038(4) -0.001(3) 0.004(3) -0.009(3)
C28 0.037(4) 0.050(5) 0.045(4) -0.008(4) 0.008(3) -0.009(4)
C29 0.041(4) 0.058(6) 0.038(4) -0.010(4) 0.007(3) 0.009(4)
C30 0.051(4) 0.029(4) 0.025(3) -0.007(3) 0.003(3) 0.001(3)
C31 0.054(5) 0.044(5) 0.059(5) 0.000(4) -0.005(4) 0.009(4)
C32 0.048(5) 0.060(6) 0.078(6) 0.001(5) 0.010(5) 0.017(4)
C33 0.068(6) 0.068(6) 0.064(6) -0.009(5) 0.019(5) 0.013(5)
C34 0.061(6) 0.059(6) 0.044(5) 0.000(4) 0.006(4) 0.010(4)
C35 0.047(5) 0.027(4) 0.043(4) -0.004(3) 0.002(3) -0.002(3)
C36 0.043(4) 0.028(4) 0.023(3) 0.001(3) 0.003(3) -0.001(3)
C37 0.056(5) 0.034(4) 0.034(4) -0.005(3) -0.002(3) 0.010(3)
C38 0.073(6) 0.039(5) 0.039(4) -0.016(3) -0.010(4) 0.005(4)
C39 0.060(5) 0.052(5) 0.036(4) -0.011(3) -0.019(4) 0.006(4)
C40 0.050(5) 0.040(4) 0.036(4) 0.002(3) -0.005(3) 0.004(4)
C41 0.267(18) 0.077(11) 0.216(19) -0.009(11) -0.031(15) -0.027(13)
C42 0.280(19) 0.152(18) 0.118(11) -0.031(11) 0.012(12) -0.019(15)
C43 0.211(14) 0.144(15) 0.148(11) -0.036(11) 0.074(11) 0.004(12)
C44 0.228(17) 0.196(19) 0.127(11) -0.033(12) 0.072(11) 0.055(14)
N1 0.040(3) 0.039(4) 0.043(3) 0.000(3) -0.008(3) 0.003(3)
N2 0.051(4) 0.023(3) 0.032(3) 0.004(2) 0.000(3) 0.002(3)
N3 0.048(4) 0.028(3) 0.033(3) -0.002(2) 0.004(3) 0.007(3)
N4 0.038(4) 0.033(3) 0.048(4) -0.004(3) -0.002(3) 0.003(3)
N5 0.031(3) 0.028(3) 0.035(3) 0.001(2) -0.002(2) 0.000(2)
N6 0.042(3) 0.025(3) 0.019(3) -0.002(2) -0.002(2) 0.003(2)
N7 0.037(3) 0.020(3) 0.025(3) 0.001(2) 0.001(2) -0.003(2)
N8 0.035(3) 0.027(3) 0.028(3) -0.001(2) 0.002(2) 0.004(2)
N9 0.042(3) 0.027(3) 0.031(3) -0.005(2) 0.007(3) -0.003(3)
N10 0.039(3) 0.021(3) 0.032(3) -0.003(2) 0.000(2) 0.002(2)
N11 0.034(3) 0.029(3) 0.026(3) 0.001(2) -0.002(2) 0.000(2)
N12 0.038(3) 0.023(3) 0.028(3) 0.001(2) 0.003(2) -0.002(2)
O1 0.192(9) 0.112(8) 0.120(7) -0.029(6) 0.053(6) -0.018(7)
Co1 0.0487(6) 0.0338(6) 0.0339(5) 0.0005(4) 0.0036(4) 0.0035(5)
Co2 0.0333(5) 0.0217(5) 0.0226(4) -0.0027(3) 0.0019(3) -0.0003(4)
Co3 0.0359(5) 0.0242(5) 0.0221(4) -0.0017(3) 0.0023(4) -0.0028(4)
I1 0.0862(4) 0.0459(4) 0.0606(3) 0.0107(3) -0.0055(3) 0.0201(3)
I2 0.0695(4) 0.0359(3) 0.0472(3) 0.0084(2) -0.0029(2) 0.0050(3)

loop_
_atom_type_symbol
_atom_type_description
_atom_type_scat_dispersion_real
_atom_type_scat_dispersion_imag
_atom_type_scat_source
C C 0.0033 0.0016 'International Tables Vol C Tables 4.2.6.8 and 6.1.1.4'
H H 0.0000 0.0000 'International Tables Vol C Tables 4.2.6.8 and 6.1.1.4'
N N 0.0061 0.0033 'International Tables Vol C Tables 4.2.6.8 and 6.1.1.4'
O O 0.0106 0.0060 'International Tables Vol C Tables 4.2.6.8 and 6.1.1.4'
Co Co 0.3494 0.9721 'International Tables Vol C Tables 4.2.6.8 and 6.1.1.4'
I I -0.4742 1.8119 'International Tables Vol C Tables 4.2.6.8 and 6.1.1.4'

loop_
_geom_angle_atom_site_label_1
_geom_angle_atom_site_label_2
_geom_angle_atom_site_label_3
_geom_angle
N1 C1 C2 124.2(8)
N1 C1 H1 117.9
C2 C1 H1 117.9
C1 C2 C3 118.0(7)
C1 C2 H2 121.0
C3 C2 H2 121.0
C2 C3 C4 119.8(7)
C2 C3 H3 120.1
C4 C3 H3 120.1
C3 C4 C5 120.0(7)
C3 C4 H4 120.0
C5 C4 H4 120.0
N1 C5 N5 115.3(6)
N1 C5 C4 120.5(6)
N5 C5 C4 123.8(6)
N5 C6 N9 115.4(6)
N5 C6 C7 123.9(6)
N9 C6 C7 120.4(6)
C8 C7 C6 119.2(7)
C8 C7 H7 120.4
C6 C7 H7 120.4
C9 C8 C7 119.3(8)
C9 C8 H8 120.4
C7 C8 H8 120.4
C10 C9 C8 119.6(8)
C10 C9 H9 120.2
C8 C9 H9 120.2
N9 C10 C9 123.1(7)
N9 C10 H10 118.4
C9 C10 H10 118.4
N2 C11 C12 123.3(7)
N2 C11 H11 118.3
C12 C11 H11 118.3
C11 C12 C13 119.0(7)
C11 C12 H12 120.5
C13 C12 H12 120.5
C14 C13 C12 119.5(7)
C14 C13 H13 120.3
C12 C13 H13 120.3
C13 C14 C15 120.4(7)
C13 C14 H14 119.8
C15 C14 H14 119.8
N6 C15 N2 115.4(5)
N6 C15 C14 124.0(6)
N2 C15 C14 120.2(6)
N6 C16 N10 115.0(5)
N6 C16 C17 124.4(6)
N10 C16 C17 120.3(6)
C18 C17 C16 119.6(6)
C18 C17 H17 120.2
C16 C17 H17 120.2
C17 C18 C19 119.8(7)
C17 C18 H18 120.1
C19 C18 H18 120.1
C20 C19 C18 119.0(7)
C20 C19 H19 120.5
C18 C19 H19 120.5
N10 C20 C19 123.0(7)
N10 C20 H20 118.5
C19 C20 H20 118.5
N3 C21 C22 122.0(7)
N3 C21 H21 119.0
C22 C21 H21 119.0
C21 C22 C23 120.0(7)
C21 C22 H22 120.0
C23 C22 H22 120.0
C24 C23 C22 118.4(7)
C24 C23 H23 120.8
C22 C23 H23 120.8
C23 C24 C25 120.5(7)
C23 C24 H24 119.7
C25 C24 H24 119.7
N3 C25 N7 114.4(6)
N3 C25 C24 120.8(6)
N7 C25 C24 124.3(6)
N7 C26 N11 115.9(5)
N7 C26 C27 123.6(6)
N11 C26 C27 120.0(6)
C28 C27 C26 120.6(7)
C28 C27 H27 119.7
C26 C27 H27 119.7
C27 C28 C29 118.4(7)
C27 C28 H28 120.8
C29 C28 H28 120.8
C30 C29 C28 119.1(7)
C30 C29 H29 120.4
C28 C29 H29 120.4
C29 C30 N11 123.9(7)
C29 C30 H30 118.0
N11 C30 H30 118.0
N4 C31 C32 124.3(7)
N4 C31 H31 117.8
C32 C31 H31 117.8
C31 C32 C33 117.4(8)
C31 C32 H32 121.3
C33 C32 H32 121.3
C34 C33 C32 120.8(8)
C34 C33 H33 119.6
C32 C33 H33 119.6
C33 C34 C35 119.4(8)
C33 C34 H34 120.3
C35 C34 H34 120.3
N4 C35 N8 114.9(6)
N4 C35 C34 120.3(7)
N8 C35 C34 124.5(6)
N12 C36 N8 114.8(5)
N12 C36 C37 120.4(6)
N8 C36 C37 124.6(6)
C38 C37 C36 120.0(7)
C38 C37 H37 120.0
C36 C37 H37 120.0
C37 C38 C39 119.4(6)
C37 C38 H38 120.3
C39 C38 H38 120.3
C40 C39 C38 118.8(7)
C40 C39 H39 120.6
C38 C39 H39 120.6
N12 C40 C39 122.8(7)
N12 C40 H40 118.6
C39 C40 H40 118.6
C42 C41 H41A 109.5
C42 C41 H41B 109.5
H41A C41 H41B 109.5
C42 C41 H41C 109.5
H41A C41 H41C 109.5
H41B C41 H41C 109.5
C41 C42 O1 109.2(15)
C41 C42 H42A 109.8
O1 C42 H42A 109.8
C41 C42 H42B 109.8
O1 C42 H42B 109.8
H42A C42 H42B 108.3
O1 C43 C44 108.8(13)
O1 C43 H43A 109.9
C44 C43 H43A 109.9
O1 C43 H43B 109.9
C44 C43 H43B 109.9
H43A C43 H43B 108.3
C43 C44 H44A 109.5
C43 C44 H44B 109.5
H44A C44 H44B 109.5
C43 C44 H44C 109.5
H44A C44 H44C 109.5
H44B C44 H44C 109.5
C1 N1 C5 117.6(6)
C1 N1 Co1 120.1(5)
C5 N1 Co1 122.2(4)
C11 N2 C15 117.7(6)
C11 N2 Co1 120.1(5)
C15 N2 Co1 122.2(4)
C25 N3 C21 118.2(6)
C25 N3 Co1 121.1(4)
C21 N3 Co1 120.6(5)
C31 N4 C35 117.8(6)
C31 N4 Co1 120.0(5)
C35 N4 Co1 122.2(5)
C6 N5 C5 124.6(6)
C6 N5 Co2 116.7(4)
C5 N5 Co2 118.6(4)
C16 N6 C15 124.0(5)
C16 N6 Co2 117.4(4)
C15 N6 Co2 118.6(4)
C26 N7 C25 123.2(5)
C26 N7 Co2 116.4(4)
C25 N7 Co2 120.4(4)
C36 N8 C35 124.6(5)
C36 N8 Co2 116.6(4)
C35 N8 Co2 118.8(4)
C10 N9 C6 118.3(6)
C10 N9 Co3 121.9(5)
C6 N9 Co3 119.8(4)
C20 N10 C16 118.1(5)
C20 N10 Co3 122.8(4)
C16 N10 Co3 118.9(4)
C30 N11 C26 117.9(5)
C30 N11 Co3 123.3(4)
C26 N11 Co3 118.6(4)
C36 N12 C40 118.2(5)
C36 N12 Co3 120.9(4)
C40 N12 Co3 120.9(4)
C43 O1 C42 111.0(12)
N2 Co1 N4 161.0(2)
N2 Co1 N3 89.5(2)
N4 Co1 N3 88.9(2)
N2 Co1 N1 88.7(2)
N4 Co1 N1 86.5(2)
N3 Co1 N1 160.3(2)
N2 Co1 Co2 80.57(14)
N4 Co1 Co2 80.48(16)
N3 Co1 Co2 80.97(15)
N1 Co1 Co2 79.35(15)
N2 Co1 I1 98.82(14)
N4 Co1 I1 100.11(16)
N3 Co1 I1 99.50(15)
N1 Co1 I1 100.20(15)
Co2 Co1 I1 179.25(5)
N5 Co2 N7 178.8(2)
N5 Co2 N8 89.3(2)
N7 Co2 N8 90.7(2)
N5 Co2 N6 89.9(2)
N7 Co2 N6 90.1(2)
N8 Co2 N6 178.7(2)
N5 Co2 Co3 89.65(16)
N7 Co2 Co3 89.12(15)
N8 Co2 Co3 90.42(16)
N6 Co2 Co3 88.49(15)
N5 Co2 Co1 92.02(16)
N7 Co2 Co1 89.22(15)
N8 Co2 Co1 90.36(16)
N6 Co2 Co1 90.76(15)
Co3 Co2 Co1 178.17(5)
N9 Co3 N12 88.7(2)
N9 Co3 N10 88.7(2)
N12 Co3 N10 169.2(2)
N9 Co3 N11 169.9(2)
N12 Co3 N11 90.6(2)
N10 Co3 N11 90.0(2)
N9 Co3 Co2 84.62(16)
N12 Co3 Co2 83.89(15)
N10 Co3 Co2 85.45(15)
N11 Co3 Co2 85.29(15)
N9 Co3 I2 95.59(16)
N12 Co3 I2 95.79(15)
N10 Co3 I2 94.87(15)
N11 Co3 I2 94.50(15)
Co2 Co3 I2 179.61(5)

loop_
_geom_bond_atom_site_label_1
_geom_bond_atom_site_label_2
_geom_bond_distance
C1 N1 1.351(8)
C1 C2 1.370(11)
C1 H1 0.9300
C2 C3 1.373(11)
C2 H2 0.9300
C3 C4 1.372(10)
C3 H3 0.9300
C4 C5 1.397(9)
C4 H4 0.9300
C5 N1 1.361(9)
C5 N5 1.372(8)
C6 N5 1.358(8)
C6 N9 1.362(8)
C6 C7 1.413(9)
C7 C8 1.380(11)
C7 H7 0.9300
C8 C9 1.376(11)
C8 H8 0.9300
C9 C10 1.357(10)
C9 H9 0.9300
C10 N9 1.353(8)
C10 H10 0.9300
C11 N2 1.353(8)
C11 C12 1.367(10)
C11 H11 0.9300
C12 C13 1.374(11)
C12 H12 0.9300
C13 C14 1.361(9)
C13 H13 0.9300
C14 C15 1.397(9)
C14 H14 0.9300
C15 N6 1.370(8)
C15 N2 1.375(8)
C16 N6 1.365(8)
C16 N10 1.366(7)
C16 C17 1.412(8)
C17 C18 1.363(10)
C17 H17 0.9300
C18 C19 1.381(10)
C18 H18 0.9300
C19 C20 1.367(9)
C19 H19 0.9300
C20 N10 1.357(8)
C20 H20 0.9300
C21 N3 1.365(8)
C21 C22 1.373(10)
C21 H21 0.9300
C22 C23 1.384(11)
C22 H22 0.9300
C23 C24 1.368(10)
C23 H23 0.9300
C24 C25 1.399(9)
C24 H24 0.9300
C25 N3 1.358(8)
C25 N7 1.377(8)
C26 N7 1.359(8)
C26 N11 1.369(8)
C26 C27 1.404(9)
C27 C28 1.370(9)
C27 H27 0.9300
C28 C29 1.397(10)
C28 H28 0.9300
C29 C30 1.350(9)
C29 H29 0.9300
C30 N11 1.351(8)
C30 H30 0.9300
C31 N4 1.349(9)
C31 C32 1.362(10)
C31 H31 0.9300
C32 C33 1.380(11)
C32 H32 0.9300
C33 C34 1.359(11)
C33 H33 0.9300
C34 C35 1.403(10)
C34 H34 0.9300
C35 N4 1.366(8)
C35 N8 1.379(8)
C36 N12 1.355(8)
C36 N8 1.376(7)
C36 C37 1.402(8)
C37 C38 1.361(9)
C37 H37 0.9300
C38 C39 1.386(10)
C38 H38 0.9300
C39 C40 1.363(9)
C39 H39 0.9300
C40 N12 1.361(8)
C40 H40 0.9300
C41 C42 1.463(17)
C41 H41A 0.9600
C41 H41B 0.9600
C41 H41C 0.9600
C42 O1 1.442(14)
C42 H42A 0.9700
C42 H42B 0.9700
C43 O1 1.410(13)
C43 C44 1.485(16)
C43 H43A 0.9700
C43 H43B 0.9700
C44 H44A 0.9600
C44 H44B 0.9600
C44 H44C 0.9600
N1 Co1 2.176(6)
N2 Co1 2.116(5)
N3 Co1 2.150(6)
N4 Co1 2.126(6)
N5 Co2 1.897(5)
N6 Co2 1.912(5)
N7 Co2 1.901(5)
N8 Co2 1.907(5)
N9 Co3 1.981(5)
N10 Co3 1.990(5)
N11 Co3 1.994(5)
N12 Co3 1.988(5)
Co1 Co2 2.4679(14)
Co1 I1 2.7453(13)
Co2 Co3 2.3046(13)
Co3 I2 2.8703(13)

loop_
_geom_torsion_atom_site_label_1
_geom_torsion_atom_site_label_2
_geom_torsion_atom_site_label_3
_geom_torsion_atom_site_label_4
_geom_torsion
N1 C1 C2 C3 0.3(12)
C1 C2 C3 C4 0.6(12)
C2 C3 C4 C5 -0.5(12)
C3 C4 C5 N1 -0.5(11)
C3 C4 C5 N5 -172.7(7)
N5 C6 C7 C8 -169.7(8)
N9 C6 C7 C8 3.7(12)
C6 C7 C8 C9 -1.6(14)
C7 C8 C9 C10 0.4(14)
C8 C9 C10 N9 -1.1(13)
N2 C11 C12 C13 0.7(13)
C11 C12 C13 C14 -1.1(13)
C12 C13 C14 C15 0.5(12)
C13 C14 C15 N6 -172.1(7)
C13 C14 C15 N2 0.6(10)
N6 C16 C17 C18 -168.3(7)
N10 C16 C17 C18 5.0(11)
C16 C17 C18 C19 0.1(12)
C17 C18 C19 C20 -2.8(13)
C18 C19 C20 N10 0.6(12)
N3 C21 C22 C23 -0.1(11)
C21 C22 C23 C24 -1.1(11)
C22 C23 C24 C25 1.5(10)
C23 C24 C25 N3 -0.7(10)
C23 C24 C25 N7 -172.7(6)
N7 C26 C27 C28 -170.3(6)
N11 C26 C27 C28 1.5(9)
C26 C27 C28 C29 -1.0(10)
C27 C28 C29 C30 0.4(10)
C28 C29 C30 N11 -0.4(10)
N4 C31 C32 C33 -1.2(13)
C31 C32 C33 C34 -0.3(13)
C32 C33 C34 C35 0.9(13)
C33 C34 C35 N4 0.0(11)
C33 C34 C35 N8 -173.1(7)
N12 C36 C37 C38 2.2(10)
N8 C36 C37 C38 -171.7(7)
C36 C37 C38 C39 3.5(11)
C37 C38 C39 C40 -4.8(12)
C38 C39 C40 N12 0.5(12)
C2 C1 N1 C5 -1.2(11)
C2 C1 N1 Co1 175.3(6)
N5 C5 N1 C1 174.1(6)
C4 C5 N1 C1 1.2(10)
N5 C5 N1 Co1 -2.3(8)
C4 C5 N1 Co1 -175.2(5)
C12 C11 N2 C15 0.4(11)
C12 C11 N2 Co1 177.6(6)
N6 C15 N2 C11 172.3(6)
C14 C15 N2 C11 -1.0(9)
N6 C15 N2 Co1 -4.8(7)
C14 C15 N2 Co1 -178.1(5)
N7 C25 N3 C21 172.2(5)
C24 C25 N3 C21 -0.5(9)
N7 C25 N3 Co1 -4.4(7)
C24 C25 N3 Co1 -177.1(5)
C22 C21 N3 C25 0.9(9)
C22 C21 N3 Co1 177.6(5)
C32 C31 N4 C35 2.1(11)
C32 C31 N4 Co1 179.1(6)
N8 C35 N4 C31 172.3(6)
C34 C35 N4 C31 -1.4(10)
N8 C35 N4 Co1 -4.6(8)
C34 C35 N4 Co1 -178.3(5)
N9 C6 N5 C5 154.5(6)
C7 C6 N5 C5 -31.8(10)
N9 C6 N5 Co2 -23.6(7)
C7 C6 N5 Co2 150.1(6)
N1 C5 N5 C6 154.5(6)
C4 C5 N5 C6 -32.9(10)
N1 C5 N5 Co2 -27.4(8)
C4 C5 N5 Co2 145.3(6)
N10 C16 N6 C15 155.3(6)
C17 C16 N6 C15 -31.1(10)
N10 C16 N6 Co2 -24.2(7)
C17 C16 N6 Co2 149.4(5)
N2 C15 N6 C16 155.0(6)
C14 C15 N6 C16 -32.0(10)
N2 C15 N6 Co2 -25.5(7)
C14 C15 N6 Co2 147.5(5)
N11 C26 N7 C25 153.2(5)
C27 C26 N7 C25 -34.7(8)
N11 C26 N7 Co2 -27.2(6)
C27 C26 N7 Co2 145.0(5)
N3 C25 N7 C26 151.8(5)
C24 C25 N7 C26 -35.8(9)
N3 C25 N7 Co2 -27.9(7)
C24 C25 N7 Co2 144.6(5)
N12 C36 N8 C35 159.0(6)
C37 C36 N8 C35 -26.8(10)
N12 C36 N8 Co2 -19.1(7)
C37 C36 N8 Co2 155.1(5)
N4 C35 N8 C36 155.3(6)
C34 C35 N8 C36 -31.3(10)
N4 C35 N8 Co2 -26.6(7)
C34 C35 N8 Co2 146.8(6)
C9 C10 N9 C6 3.2(11)
C9 C10 N9 Co3 -179.9(6)
N5 C6 N9 C10 169.6(6)
C7 C6 N9 C10 -4.4(10)
N5 C6 N9 Co3 -7.4(7)
C7 C6 N9 Co3 178.6(5)
C19 C20 N10 C16 4.3(11)
C19 C20 N10 Co3 178.8(6)
N6 C16 N10 C20 166.9(6)
C17 C16 N10 C20 -7.0(9)
N6 C16 N10 Co3 -7.8(7)
C17 C16 N10 Co3 178.3(5)
C29 C30 N11 C26 0.9(9)
C29 C30 N11 Co3 175.8(5)
N7 C26 N11 C30 171.0(5)
C27 C26 N11 C30 -1.5(8)
N7 C26 N11 Co3 -4.1(7)
C27 C26 N11 Co3 -176.5(4)
N8 C36 N12 C40 168.1(6)
C37 C36 N12 C40 -6.4(9)
N8 C36 N12 Co3 -12.1(7)
C37 C36 N12 Co3 173.5(5)
C39 C40 N12 C36 5.1(10)
C39 C40 N12 Co3 -174.7(6)
C44 C43 O1 C42 -173.6(14)
C41 C42 O1 C43 -178.0(15)
C6 N5 Co2 N8 -54.7(5)
C5 N5 Co2 N8 127.0(5)
C6 N5 Co2 N6 124.2(5)
C5 N5 Co2 N6 -54.1(5)
C6 N5 Co2 Co3 35.7(5)
C5 N5 Co2 Co3 -142.5(5)
C6 N5 Co2 Co1 -145.0(4)
C5 N5 Co2 Co1 36.7(5)
